data_2221119
loop_
_publ_author_name
'Valkonen, Arto'
'Koivukorpi, Juha'
'Lahtinen, Manu'
'Kolehmainen, Erkki'

_publ_section_title
;
 3\a-Hydroxy-<i>N</i>-(3-hydroxypropyl)-5\b-cholan-24-amide
;
_journal_coeditor_code IS2393
_journal_issue 3
_journal_name_full 'Acta Crystallographica Section E'
_journal_page_first o650
_journal_paper_doi 10.1107/S1600536809006862
_journal_volume 65
_journal_year 2009
_chemical_formula_iupac 'C27 H47 N O3'
_chemical_formula_moiety 'C27 H47 N O3'
_chemical_formula_sum 'C27 H47 N O3'
_chemical_formula_weight 433.66
_chemical_melting_point_gt 459
_chemical_melting_point_lt 461
_chemical_name_common 'N-(3-Hydroxypropyl) lithocholamide'
_chemical_name_systematic
;
3\a-Hydroxy-<i>N</i>-(3-hydroxypropyl)-5\b-cholan-24-amide
;
_space_group_IT_number 4
_symmetry_cell_setting monoclinic
_symmetry_space_group_name_Hall 'P 2yb'
_symmetry_space_group_name_H-M 'P 1 21 1'
_atom_sites_solution_hydrogens geom
_atom_sites_solution_primary direct
_atom_sites_solution_secondary difmap
_audit_creation_method SHELXL-97
_cell_angle_alpha 90.00
_cell_angle_beta 102.055(2)
_cell_angle_gamma 90.00
_cell_formula_units_Z 2
_cell_length_a 11.4462(5)
_cell_length_b 7.5998(3)
_cell_length_c 14.3286(6)
_cell_measurement_reflns_used 4982
_cell_measurement_temperature 123(2)
_cell_measurement_theta_max 28.283
_cell_measurement_theta_min 0.407
_cell_volume 1218.94(9)
_computing_cell_refinement 'DENZO-SMN (Otwinowski & Minor, 1997)'
_computing_data_collection 'COLLECT (Bruker, 2008)'
_computing_data_reduction 'DENZO-SMN (Otwinowski & Minor, 1997)'
_computing_molecular_graphics 'ORTEP-3 (Farrugia, 1997)'
_computing_publication_material 'SHELXL97 (Sheldrick, 2008) and Mercury (Macrae <i>et al.</i>, 2006)'
_computing_structure_refinement 'SHELXL97 (Sheldrick, 2008)'
_computing_structure_solution 'SIR2002 (Burla <i>et al.</i>,  2003)'
_diffrn_ambient_temperature 123(2)
_diffrn_detector_area_resol_mean 9
_diffrn_measured_fraction_theta_full 0.997
_diffrn_measured_fraction_theta_max 0.997
_diffrn_measurement_device_type 'Bruker Kappa APEXII'
_diffrn_measurement_method '\f and \w'
_diffrn_radiation_monochromator graphite
_diffrn_radiation_source 'fine-focus sealed tube'
_diffrn_radiation_type MoK\a
_diffrn_radiation_wavelength 0.71073
_diffrn_reflns_av_R_equivalents 0.0905
_diffrn_reflns_av_sigmaI/netI 0.0878
_diffrn_reflns_limit_h_max 15
_diffrn_reflns_limit_h_min -15
_diffrn_reflns_limit_k_max 10
_diffrn_reflns_limit_k_min -8
_diffrn_reflns_limit_l_max 18
_diffrn_reflns_limit_l_min -16
_diffrn_reflns_number 9113
_diffrn_reflns_theta_full 28.00
_diffrn_reflns_theta_max 28.00
_diffrn_reflns_theta_min 2.08
_exptl_absorpt_coefficient_mu 0.075
_exptl_absorpt_correction_type none
_exptl_crystal_colour colourless
_exptl_crystal_density_diffrn 1.182
_exptl_crystal_density_method 'not measured'
_exptl_crystal_description block
_exptl_crystal_F_000 480
_exptl_crystal_size_max 0.30
_exptl_crystal_size_mid 0.10
_exptl_crystal_size_min 0.06
_refine_diff_density_max 0.322
_refine_diff_density_min -0.320
_refine_ls_extinction_method none
_refine_ls_goodness_of_fit_ref 1.050
_refine_ls_hydrogen_treatment mixed
_refine_ls_matrix_type full
_refine_ls_number_parameters 289
_refine_ls_number_reflns 3155
_refine_ls_number_restraints 4
_refine_ls_restrained_S_all 1.050
_refine_ls_R_factor_all 0.1093
_refine_ls_R_factor_gt 0.0673
_refine_ls_shift/su_max 0.000
_refine_ls_shift/su_mean 0.000
_refine_ls_structure_factor_coef Fsqd
_refine_ls_weighting_details 'calc w=1/[\s^2^(Fo^2^)+(0.0324P)^2^+0.9968P] where P=(Fo^2^+2Fc^2^)/3'
_refine_ls_weighting_scheme calc
_refine_ls_wR_factor_gt 0.1184
_refine_ls_wR_factor_ref 0.1347
_reflns_number_gt 2207
_reflns_number_total 3155
_reflns_threshold_expression I>2\s(I)
_cod_data_source_file is2393.cif
_cod_data_source_block I
_cod_original_sg_symbol_H-M 'P 21'
_cod_database_code 2221119
_cod_database_fobs_code 2221119

loop_
_symmetry_equiv_pos_as_xyz
'x, y, z'
'-x, y+1/2, -z'

loop_
_atom_site_type_symbol
_atom_site_label
_atom_site_fract_x
_atom_site_fract_y
_atom_site_fract_z
_atom_site_U_iso_or_equiv
_atom_site_adp_type
_atom_site_calc_flag
_atom_site_refinement_flags
_atom_site_occupancy
_atom_site_disorder_assembly
_atom_site_disorder_group
O O3 0.1237(2) 0.3301(5) 0.2779(2) 0.0286(7) Uani d D 1 . .
H H3O 0.098(4) 0.433(4) 0.267(4) 0.043 Uiso d D 1 . .
O O24 0.9728(3) 0.1814(4) -0.2630(2) 0.0254(7) Uani d . 1 . .
O O27 1.1324(3) 0.1259(5) -0.3848(2) 0.0321(8) Uani d D 1 . .
H H27O 1.076(3) 0.128(8) -0.354(3) 0.048 Uiso d D 1 . .
N N24 0.9619(3) 0.4638(5) -0.3142(2) 0.0228(8) Uani d D 1 . .
H H24 0.961(4) 0.576(3) -0.296(3) 0.027 Uiso d D 1 . .
C C1 0.4412(3) 0.4854(6) 0.3733(3) 0.0174(9) Uani d . 1 . .
H H1A 0.4387 0.4852 0.4419 0.021 Uiso calc R 1 . .
H H1B 0.4853 0.5920 0.3608 0.021 Uiso calc R 1 . .
C C2 0.3124(4) 0.4976(6) 0.3147(3) 0.0194(9) Uani d . 1 . .
H H2A 0.2734 0.6048 0.3329 0.023 Uiso calc R 1 . .
H H2B 0.3132 0.5051 0.2459 0.023 Uiso calc R 1 . .
C C3 0.2436(3) 0.3357(6) 0.3338(3) 0.0208(8) Uani d . 1 . .
H H3 0.2402 0.3336 0.4030 0.025 Uiso calc R 1 . .
C C4 0.3066(4) 0.1691(5) 0.3105(3) 0.0171(9) Uani d . 1 . .
H H4A 0.2625 0.0651 0.3264 0.021 Uiso calc R 1 . .
H H4B 0.3044 0.1660 0.2411 0.021 Uiso calc R 1 . .
C C5 0.4362(4) 0.1573(6) 0.3644(3) 0.0179(9) Uani d . 1 . .
H H5 0.4350 0.1483 0.4338 0.021 Uiso calc R 1 . .
C C6 0.4926(4) -0.0133(6) 0.3366(3) 0.0209(9) Uani d . 1 . .
H H6A 0.5668 -0.0375 0.3843 0.025 Uiso calc R 1 . .
H H6B 0.4368 -0.1121 0.3386 0.025 Uiso calc R 1 . .
C C7 0.5222(4) -0.0058(6) 0.2371(3) 0.0197(9) Uani d . 1 . .
H H7A 0.5658 -0.1139 0.2264 0.024 Uiso calc R 1 . .
H H7B 0.4471 -0.0016 0.1883 0.024 Uiso calc R 1 . .
C C8 0.5982(4) 0.1547(5) 0.2259(3) 0.0150(8) Uani d . 1 . .
H H8 0.6760 0.1446 0.2729 0.018 Uiso calc R 1 . .
C C9 0.5346(3) 0.3249(6) 0.2484(2) 0.0149(7) Uani d . 1 . .
H H9 0.4543 0.3255 0.2044 0.018 Uiso calc R 1 . .
C C10 0.5113(3) 0.3215(6) 0.3519(3) 0.0162(8) Uani d . 1 . .
C C11 0.5986(4) 0.4930(6) 0.2267(3) 0.0193(9) Uani d . 1 . .
H H11A 0.6721 0.5084 0.2765 0.023 Uiso calc R 1 . .
H H11B 0.5461 0.5952 0.2303 0.023 Uiso calc R 1 . .
C C12 0.6329(4) 0.4923(6) 0.1274(3) 0.0205(9) Uani d . 1 . .
H H12A 0.5593 0.4972 0.0769 0.025 Uiso calc R 1 . .
H H12B 0.6810 0.5983 0.1213 0.025 Uiso calc R 1 . .
C C13 0.7040(3) 0.3283(6) 0.1135(2) 0.0150(7) Uani d . 1 . .
C C14 0.6243(4) 0.1675(5) 0.1261(3) 0.0153(9) Uani d . 1 . .
H H14 0.5458 0.1856 0.0812 0.018 Uiso calc R 1 . .
C C15 0.6835(4) 0.0112(5) 0.0885(3) 0.0210(9) Uani d . 1 . .
H H15A 0.6244 -0.0823 0.0652 0.025 Uiso calc R 1 . .
H H15B 0.7478 -0.0382 0.1388 0.025 Uiso calc R 1 . .
C C16 0.7354(4) 0.0897(6) 0.0050(3) 0.0198(9) Uani d . 1 . .
H H16A 0.8204 0.0563 0.0120 0.024 Uiso calc R 1 . .
H H16B 0.6904 0.0452 -0.0571 0.024 Uiso calc R 1 . .
C C17 0.7229(3) 0.2934(5) 0.0104(3) 0.0161(9) Uani d . 1 . .
H H17 0.6474 0.3272 -0.0349 0.019 Uiso calc R 1 . .
C C18 0.8249(3) 0.3242(7) 0.1850(3) 0.0213(8) Uani d . 1 . .
H H18A 0.8689 0.2179 0.1745 0.032 Uiso calc R 1 . .
H H18B 0.8112 0.3237 0.2502 0.032 Uiso calc R 1 . .
H H18C 0.8717 0.4284 0.1757 0.032 Uiso calc R 1 . .
C C19 0.6294(3) 0.3191(7) 0.4273(3) 0.0219(8) Uani d . 1 . .
H H19A 0.6765 0.4238 0.4196 0.033 Uiso calc R 1 . .
H H19B 0.6749 0.2132 0.4189 0.033 Uiso calc R 1 . .
H H19C 0.6117 0.3188 0.4914 0.033 Uiso calc R 1 . .
C C20 0.8261(4) 0.3916(6) -0.0206(3) 0.0201(9) Uani d . 1 . .
H H20 0.9017 0.3593 0.0250 0.024 Uiso calc R 1 . .
C C21 0.8120(5) 0.5929(6) -0.0172(3) 0.0309(11) Uani d . 1 . .
H H21A 0.8052 0.6285 0.0472 0.046 Uiso calc R 1 . .
H H21B 0.7400 0.6286 -0.0631 0.046 Uiso calc R 1 . .
H H21C 0.8820 0.6495 -0.0336 0.046 Uiso calc R 1 . .
C C22 0.8381(3) 0.3326(7) -0.1215(3) 0.0200(8) Uani d . 1 . .
H H22A 0.8413 0.2025 -0.1234 0.024 Uiso calc R 1 . .
H H22B 0.7663 0.3710 -0.1684 0.024 Uiso calc R 1 . .
C C23 0.9502(4) 0.4082(6) -0.1506(3) 0.0221(9) Uani d . 1 . .
H H23A 0.9454 0.5382 -0.1518 0.027 Uiso calc R 1 . .
H H23B 1.0219 0.3740 -0.1025 0.027 Uiso calc R 1 . .
C C24 0.9626(3) 0.3426(6) -0.2473(3) 0.0198(8) Uani d . 1 . .
C C25 0.9603(4) 0.4214(6) -0.4139(3) 0.0265(10) Uani d . 1 . .
H H25A 0.9074 0.5057 -0.4555 0.032 Uiso calc R 1 . .
H H25B 0.9265 0.3021 -0.4280 0.032 Uiso calc R 1 . .
C C26 1.0851(4) 0.4280(6) -0.4374(3) 0.0312(11) Uani d . 1 . .
H H26A 1.0780 0.3998 -0.5058 0.037 Uiso calc R 1 . .
H H26B 1.1165 0.5493 -0.4269 0.037 Uiso calc R 1 . .
C C27 1.1732(4) 0.3029(7) -0.3787(3) 0.0268(11) Uani d . 1 . .
H H27A 1.2496 0.3091 -0.4006 0.032 Uiso calc R 1 . .
H H27B 1.1888 0.3408 -0.3111 0.032 Uiso calc R 1 . .

loop_
_atom_site_aniso_label
_atom_site_aniso_U_11
_atom_site_aniso_U_22
_atom_site_aniso_U_33
_atom_site_aniso_U_12
_atom_site_aniso_U_13
_atom_site_aniso_U_23
O3 0.0175(14) 0.0220(15) 0.0440(18) -0.0023(16) 0.0010(12) -0.0018(17)
O24 0.0259(16) 0.0213(17) 0.0316(17) -0.0016(15) 0.0119(13) -0.0033(15)
O27 0.0307(18) 0.037(2) 0.0309(18) 0.0040(16) 0.0128(14) -0.0078(15)
N24 0.0225(18) 0.025(2) 0.0227(18) 0.0037(17) 0.0092(15) 0.0037(17)
C1 0.018(2) 0.020(2) 0.0136(19) -0.0009(19) 0.0023(16) -0.0057(17)
C2 0.020(2) 0.016(2) 0.023(2) 0.0025(19) 0.0064(17) -0.0003(19)
C3 0.0142(17) 0.023(2) 0.025(2) 0.001(2) 0.0027(15) 0.001(2)
C4 0.018(2) 0.012(2) 0.024(2) -0.0014(18) 0.0083(16) -0.0031(18)
C5 0.020(2) 0.017(2) 0.019(2) 0.0024(19) 0.0081(17) 0.0027(17)
C6 0.024(2) 0.014(2) 0.027(2) 0.0026(19) 0.0114(17) 0.0054(18)
C7 0.020(2) 0.015(2) 0.025(2) 0.0020(19) 0.0076(17) 0.0019(18)
C8 0.015(2) 0.012(2) 0.018(2) 0.0003(18) 0.0032(16) 0.0004(17)
C9 0.0143(17) 0.0155(18) 0.0154(18) 0.000(2) 0.0040(14) -0.0013(19)
C10 0.0186(18) 0.0147(18) 0.0159(18) 0.000(2) 0.0047(15) 0.0007(18)
C11 0.026(2) 0.012(2) 0.024(2) -0.003(2) 0.0116(18) -0.0034(19)
C12 0.027(2) 0.018(2) 0.018(2) -0.001(2) 0.0094(18) 0.0033(18)
C13 0.0155(17) 0.0169(18) 0.0135(17) -0.001(2) 0.0052(14) -0.0002(18)
C14 0.018(2) 0.009(2) 0.018(2) -0.0027(18) 0.0027(16) 0.0016(17)
C15 0.031(2) 0.014(2) 0.020(2) -0.0002(19) 0.0091(18) 0.0006(17)
C16 0.024(2) 0.016(2) 0.021(2) 0.0014(18) 0.0076(18) 0.0016(17)
C17 0.0156(18) 0.019(2) 0.0130(18) -0.0013(18) 0.0007(14) 0.0009(16)
C18 0.0200(18) 0.024(2) 0.0191(19) -0.003(2) 0.0031(15) -0.003(2)
C19 0.0180(18) 0.025(2) 0.022(2) 0.003(2) 0.0018(15) 0.001(2)
C20 0.023(2) 0.023(2) 0.016(2) -0.0030(18) 0.0072(17) 0.0012(16)
C21 0.044(3) 0.023(2) 0.031(3) -0.013(2) 0.022(2) -0.007(2)
C22 0.0204(18) 0.021(2) 0.0191(19) 0.004(2) 0.0053(15) 0.0011(19)
C23 0.019(2) 0.026(2) 0.023(2) -0.0045(19) 0.0084(18) -0.0023(18)
C24 0.0152(18) 0.024(2) 0.021(2) -0.001(2) 0.0050(15) -0.004(2)
C25 0.022(2) 0.032(3) 0.024(2) 0.008(2) 0.0022(18) 0.0090(19)
C26 0.039(3) 0.034(3) 0.025(2) 0.003(2) 0.015(2) 0.004(2)
C27 0.0182(19) 0.042(3) 0.021(2) -0.005(2) 0.0055(16) -0.004(2)

loop_
_atom_type_symbol
_atom_type_description
_atom_type_scat_dispersion_real
_atom_type_scat_dispersion_imag
_atom_type_scat_source
C C 0.0033 0.0000 'International Tables Vol C Tables 4.2.6.8 and 6.1.1.4'
H H 0.0000 0.0000 'International Tables Vol C Tables 4.2.6.8 and 6.1.1.4'
N N 0.0061 0.0000 'International Tables Vol C Tables 4.2.6.8 and 6.1.1.4'
O O 0.0106 0.0000 'International Tables Vol C Tables 4.2.6.8 and 6.1.1.4'

loop_
_geom_angle_atom_site_label_1
_geom_angle_atom_site_label_2
_geom_angle_atom_site_label_3
_geom_angle_site_symmetry_1
_geom_angle_site_symmetry_3
_geom_angle
_geom_angle_publ_flag
C3 O3 H3O . . 109(4) ?
C27 O27 H27O . . 103(4) ?
C24 N24 C25 . . 123.4(4) ?
C24 N24 H24 . . 117(3) ?
C25 N24 H24 . . 120(3) ?
C2 C1 C10 . . 114.7(3) ?
C2 C1 H1A . . 108.6 ?
C10 C1 H1A . . 108.6 ?
C2 C1 H1B . . 108.6 ?
C10 C1 H1B . . 108.6 ?
H1A C1 H1B . . 107.6 ?
C3 C2 C1 . . 109.1(3) ?
C3 C2 H2A . . 109.9 ?
C1 C2 H2A . . 109.9 ?
C3 C2 H2B . . 109.9 ?
C1 C2 H2B . . 109.9 ?
H2A C2 H2B . . 108.3 ?
O3 C3 C2 . . 113.2(3) ?
O3 C3 C4 . . 107.0(3) ?
C2 C3 C4 . . 110.3(3) ?
O3 C3 H3 . . 108.7 ?
C2 C3 H3 . . 108.7 ?
C4 C3 H3 . . 108.7 ?
C5 C4 C3 . . 113.1(3) ?
C5 C4 H4A . . 109.0 ?
C3 C4 H4A . . 109.0 ?
C5 C4 H4B . . 109.0 ?
C3 C4 H4B . . 109.0 ?
H4A C4 H4B . . 107.8 ?
C4 C5 C6 . . 109.6(3) ?
C4 C5 C10 . . 113.5(3) ?
C6 C5 C10 . . 112.2(3) ?
C4 C5 H5 . . 107.1 ?
C6 C5 H5 . . 107.1 ?
C10 C5 H5 . . 107.1 ?
C7 C6 C5 . . 113.3(3) ?
C7 C6 H6A . . 108.9 ?
C5 C6 H6A . . 108.9 ?
C7 C6 H6B . . 108.9 ?
C5 C6 H6B . . 108.9 ?
H6A C6 H6B . . 107.7 ?
C8 C7 C6 . . 111.7(3) ?
C8 C7 H7A . . 109.3 ?
C6 C7 H7A . . 109.3 ?
C8 C7 H7B . . 109.3 ?
C6 C7 H7B . . 109.3 ?
H7A C7 H7B . . 107.9 ?
C14 C8 C7 . . 112.2(3) ?
C14 C8 C9 . . 109.5(3) ?
C7 C8 C9 . . 110.0(3) ?
C14 C8 H8 . . 108.4 ?
C7 C8 H8 . . 108.4 ?
C9 C8 H8 . . 108.4 ?
C11 C9 C8 . . 112.8(3) ?
C11 C9 C10 . . 112.9(3) ?
C8 C9 C10 . . 111.4(3) ?
C11 C9 H9 . . 106.4 ?
C8 C9 H9 . . 106.4 ?
C10 C9 H9 . . 106.4 ?
C19 C10 C1 . . 106.6(3) ?
C19 C10 C5 . . 109.6(3) ?
C1 C10 C5 . . 107.7(3) ?
C19 C10 C9 . . 111.5(3) ?
C1 C10 C9 . . 111.9(3) ?
C5 C10 C9 . . 109.4(3) ?
C9 C11 C12 . . 113.9(3) ?
C9 C11 H11A . . 108.8 ?
C12 C11 H11A . . 108.8 ?
C9 C11 H11B . . 108.8 ?
C12 C11 H11B . . 108.8 ?
H11A C11 H11B . . 107.7 ?
C13 C12 C11 . . 111.5(3) ?
C13 C12 H12A . . 109.3 ?
C11 C12 H12A . . 109.3 ?
C13 C12 H12B . . 109.3 ?
C11 C12 H12B . . 109.3 ?
H12A C12 H12B . . 108.0 ?
C12 C13 C18 . . 111.1(3) ?
C12 C13 C14 . . 106.5(3) ?
C18 C13 C14 . . 111.9(3) ?
C12 C13 C17 . . 116.5(3) ?
C18 C13 C17 . . 110.1(3) ?
C14 C13 C17 . . 100.2(3) ?
C15 C14 C8 . . 118.1(3) ?
C15 C14 C13 . . 104.9(3) ?
C8 C14 C13 . . 113.2(3) ?
C15 C14 H14 . . 106.7 ?
C8 C14 H14 . . 106.7 ?
C13 C14 H14 . . 106.7 ?
C14 C15 C16 . . 104.0(3) ?
C14 C15 H15A . . 111.0 ?
C16 C15 H15A . . 111.0 ?
C14 C15 H15B . . 111.0 ?
C16 C15 H15B . . 111.0 ?
H15A C15 H15B . . 109.0 ?
C17 C16 C15 . . 106.7(3) ?
C17 C16 H16A . . 110.4 ?
C15 C16 H16A . . 110.4 ?
C17 C16 H16B . . 110.4 ?
C15 C16 H16B . . 110.4 ?
H16A C16 H16B . . 108.6 ?
C20 C17 C16 . . 112.6(3) ?
C20 C17 C13 . . 117.2(3) ?
C16 C17 C13 . . 104.4(3) ?
C20 C17 H17 . . 107.4 ?
C16 C17 H17 . . 107.4 ?
C13 C17 H17 . . 107.4 ?
C13 C18 H18A . . 109.5 ?
C13 C18 H18B . . 109.5 ?
H18A C18 H18B . . 109.5 ?
C13 C18 H18C . . 109.5 ?
H18A C18 H18C . . 109.5 ?
H18B C18 H18C . . 109.5 ?
C10 C19 H19A . . 109.5 ?
C10 C19 H19B . . 109.5 ?
H19A C19 H19B . . 109.5 ?
C10 C19 H19C . . 109.5 ?
H19A C19 H19C . . 109.5 ?
H19B C19 H19C . . 109.5 ?
C17 C20 C21 . . 112.4(4) ?
C17 C20 C22 . . 110.6(3) ?
C21 C20 C22 . . 110.3(4) ?
C17 C20 H20 . . 107.8 ?
C21 C20 H20 . . 107.8 ?
C22 C20 H20 . . 107.8 ?
C20 C21 H21A . . 109.5 ?
C20 C21 H21B . . 109.5 ?
H21A C21 H21B . . 109.5 ?
C20 C21 H21C . . 109.5 ?
H21A C21 H21C . . 109.5 ?
H21B C21 H21C . . 109.5 ?
C23 C22 C20 . . 112.8(3) ?
C23 C22 H22A . . 109.0 ?
C20 C22 H22A . . 109.0 ?
C23 C22 H22B . . 109.0 ?
C20 C22 H22B . . 109.0 ?
H22A C22 H22B . . 107.8 ?
C24 C23 C22 . . 111.7(3) ?
C24 C23 H23A . . 109.3 ?
C22 C23 H23A . . 109.3 ?
C24 C23 H23B . . 109.3 ?
C22 C23 H23B . . 109.3 ?
H23A C23 H23B . . 107.9 ?
O24 C24 N24 . . 122.3(4) ?
O24 C24 C23 . . 121.1(4) ?
N24 C24 C23 . . 116.6(4) ?
N24 C25 C26 . . 112.6(4) ?
N24 C25 H25A . . 109.1 ?
C26 C25 H25A . . 109.1 ?
N24 C25 H25B . . 109.1 ?
C26 C25 H25B . . 109.1 ?
H25A C25 H25B . . 107.8 ?
C27 C26 C25 . . 113.7(4) ?
C27 C26 H26A . . 108.8 ?
C25 C26 H26A . . 108.8 ?
C27 C26 H26B . . 108.8 ?
C25 C26 H26B . . 108.8 ?
H26A C26 H26B . . 107.7 ?
O27 C27 C26 . . 112.9(3) ?
O27 C27 H27A . . 109.0 ?
C26 C27 H27A . . 109.0 ?
O27 C27 H27B . . 109.0 ?
C26 C27 H27B . . 109.0 ?
H27A C27 H27B . . 107.8 ?

loop_
_geom_bond_atom_site_label_1
_geom_bond_atom_site_label_2
_geom_bond_site_symmetry_2
_geom_bond_distance
_geom_bond_publ_flag
O3 C3 . 1.438(4) ?
O3 H3O . 0.84(2) ?
O24 C24 . 1.256(5) ?
O27 C27 . 1.420(6) ?
O27 H27O . 0.86(4) ?
N24 C24 . 1.328(6) ?
N24 C25 . 1.460(5) ?
N24 H24 . 0.89(2) ?
C1 C2 . 1.539(5) ?
C1 C10 . 1.546(6) ?
C1 H1A . 0.9900 ?
C1 H1B . 0.9900 ?
C2 C3 . 1.516(6) ?
C2 H2A . 0.9900 ?
C2 H2B . 0.9900 ?
C3 C4 . 1.528(6) ?
C3 H3 . 1.0000 ?
C4 C5 . 1.525(5) ?
C4 H4A . 0.9900 ?
C4 H4B . 0.9900 ?
C5 C6 . 1.537(6) ?
C5 C10 . 1.546(6) ?
C5 H5 . 1.0000 ?
C6 C7 . 1.534(5) ?
C6 H6A . 0.9900 ?
C6 H6B . 0.9900 ?
C7 C8 . 1.526(5) ?
C7 H7A . 0.9900 ?
C7 H7B . 0.9900 ?
C8 C14 . 1.524(5) ?
C8 C9 . 1.551(5) ?
C8 H8 . 1.0000 ?
C9 C11 . 1.537(6) ?
C9 C10 . 1.562(5) ?
C9 H9 . 1.0000 ?
C10 C19 . 1.544(5) ?
C11 C12 . 1.553(5) ?
C11 H11A . 0.9900 ?
C11 H11B . 0.9900 ?
C12 C13 . 1.524(6) ?
C12 H12A . 0.9900 ?
C12 H12B . 0.9900 ?
C13 C18 . 1.541(5) ?
C13 C14 . 1.558(6) ?
C13 C17 . 1.559(5) ?
C14 C15 . 1.520(6) ?
C14 H14 . 1.0000 ?
C15 C16 . 1.561(5) ?
C15 H15A . 0.9900 ?
C15 H15B . 0.9900 ?
C16 C17 . 1.558(6) ?
C16 H16A . 0.9900 ?
C16 H16B . 0.9900 ?
C17 C20 . 1.539(5) ?
C17 H17 . 1.0000 ?
C18 H18A . 0.9800 ?
C18 H18B . 0.9800 ?
C18 H18C . 0.9800 ?
C19 H19A . 0.9800 ?
C19 H19B . 0.9800 ?
C19 H19C . 0.9800 ?
C20 C21 . 1.540(6) ?
C20 C22 . 1.547(5) ?
C20 H20 . 1.0000 ?
C21 H21A . 0.9800 ?
C21 H21B . 0.9800 ?
C21 H21C . 0.9800 ?
C22 C23 . 1.541(5) ?
C22 H22A . 0.9900 ?
C22 H22B . 0.9900 ?
C23 C24 . 1.507(5) ?
C23 H23A . 0.9900 ?
C23 H23B . 0.9900 ?
C25 C26 . 1.535(6) ?
C25 H25A . 0.9900 ?
C25 H25B . 0.9900 ?
C26 C27 . 1.508(6) ?
C26 H26A . 0.9900 ?
C26 H26B . 0.9900 ?
C27 H27A . 0.9900 ?
C27 H27B . 0.9900 ?

loop_
_geom_hbond_atom_site_label_D
_geom_hbond_atom_site_label_H
_geom_hbond_atom_site_label_A
_geom_hbond_site_symmetry_A
_geom_hbond_distance_DH
_geom_hbond_distance_HA
_geom_hbond_distance_DA
_geom_hbond_angle_DHA
O27 H27O O24 . 0.86(4) 1.98(2) 2.810(4) 164(5)
O3 H3O O24 2_655 0.84(2) 2.05(2) 2.880(5) 171(5)
N24 H24 O3 2_655 0.89(2) 2.20(3) 3.032(5) 155(4)

loop_
_geom_torsion_atom_site_label_1
_geom_torsion_atom_site_label_2
_geom_torsion_atom_site_label_3
_geom_torsion_atom_site_label_4
_geom_torsion_site_symmetry_1
_geom_torsion_site_symmetry_2
_geom_torsion_site_symmetry_3
_geom_torsion_site_symmetry_4
_geom_torsion
_geom_torsion_publ_flag
C10 C1 C2 C3 . . . . 58.8(4) ?
C1 C2 C3 O3 . . . . -176.7(3) ?
C1 C2 C3 C4 . . . . -56.7(4) ?
O3 C3 C4 C5 . . . . 179.5(3) ?
C2 C3 C4 C5 . . . . 55.9(4) ?
C3 C4 C5 C6 . . . . -179.8(3) ?
C3 C4 C5 C10 . . . . -53.6(4) ?
C4 C5 C6 C7 . . . . 75.0(4) ?
C10 C5 C6 C7 . . . . -52.1(5) ?
C5 C6 C7 C8 . . . . 53.0(5) ?
C6 C7 C8 C14 . . . . -177.8(3) ?
C6 C7 C8 C9 . . . . -55.6(4) ?
C14 C8 C9 C11 . . . . -49.3(4) ?
C7 C8 C9 C11 . . . . -173.0(4) ?
C14 C8 C9 C10 . . . . -177.4(3) ?
C7 C8 C9 C10 . . . . 58.9(4) ?
C2 C1 C10 C19 . . . . -171.7(3) ?
C2 C1 C10 C5 . . . . -54.1(4) ?
C2 C1 C10 C9 . . . . 66.2(4) ?
C4 C5 C10 C19 . . . . 165.9(3) ?
C6 C5 C10 C19 . . . . -69.2(4) ?
C4 C5 C10 C1 . . . . 50.3(4) ?
C6 C5 C10 C1 . . . . 175.2(3) ?
C4 C5 C10 C9 . . . . -71.6(4) ?
C6 C5 C10 C9 . . . . 53.3(4) ?
C11 C9 C10 C19 . . . . -64.0(5) ?
C8 C9 C10 C19 . . . . 64.1(5) ?
C11 C9 C10 C1 . . . . 55.3(4) ?
C8 C9 C10 C1 . . . . -176.6(3) ?
C11 C9 C10 C5 . . . . 174.6(3) ?
C8 C9 C10 C5 . . . . -57.4(4) ?
C8 C9 C11 C12 . . . . 47.6(4) ?
C10 C9 C11 C12 . . . . 174.9(3) ?
C9 C11 C12 C13 . . . . -53.0(5) ?
C11 C12 C13 C18 . . . . -64.3(4) ?
C11 C12 C13 C14 . . . . 57.9(4) ?
C11 C12 C13 C17 . . . . 168.6(3) ?
C7 C8 C14 C15 . . . . -55.8(5) ?
C9 C8 C14 C15 . . . . -178.2(3) ?
C7 C8 C14 C13 . . . . -178.8(3) ?
C9 C8 C14 C13 . . . . 58.7(4) ?
C12 C13 C14 C15 . . . . 166.7(3) ?
C18 C13 C14 C15 . . . . -71.8(4) ?
C17 C13 C14 C15 . . . . 44.8(4) ?
C12 C13 C14 C8 . . . . -63.2(4) ?
C18 C13 C14 C8 . . . . 58.4(4) ?
C17 C13 C14 C8 . . . . 175.0(3) ?
C8 C14 C15 C16 . . . . -161.2(3) ?
C13 C14 C15 C16 . . . . -34.1(4) ?
C14 C15 C16 C17 . . . . 9.7(4) ?
C15 C16 C17 C20 . . . . 146.1(3) ?
C15 C16 C17 C13 . . . . 17.9(4) ?
C12 C13 C17 C20 . . . . 82.7(4) ?
C18 C13 C17 C20 . . . . -44.9(5) ?
C14 C13 C17 C20 . . . . -162.8(3) ?
C12 C13 C17 C16 . . . . -152.0(4) ?
C18 C13 C17 C16 . . . . 80.4(4) ?
C14 C13 C17 C16 . . . . -37.6(4) ?
C16 C17 C20 C21 . . . . 178.8(4) ?
C13 C17 C20 C21 . . . . -60.1(5) ?
C16 C17 C20 C22 . . . . 54.9(5) ?
C13 C17 C20 C22 . . . . 176.0(3) ?
C17 C20 C22 C23 . . . . -172.3(3) ?
C21 C20 C22 C23 . . . . 62.6(5) ?
C20 C22 C23 C24 . . . . 177.6(4) ?
C25 N24 C24 O24 . . . . 6.6(6) ?
C25 N24 C24 C23 . . . . -173.3(3) ?
C22 C23 C24 O24 . . . . -60.4(5) ?
C22 C23 C24 N24 . . . . 119.5(4) ?
C24 N24 C25 C26 . . . . -97.7(5) ?
N24 C25 C26 C27 . . . . 59.3(5) ?
C25 C26 C27 O27 . . . . 55.1(5) ?

loop_
_cod_related_entry_id
_cod_related_entry_database
_cod_related_entry_code
1 ChemSpider 24741842
